data_4028283
loop_
_publ_author_name
'Gaosheng Yang'
'Yongxian Sun'
'Yue Shen'
'Zhuo Chai'
'Shuangliu Zhou'
'Jiang Chu'
'Jun Chai'

_publ_section_title
;
 cis-2,3-Disubstituted Cyclopropane 1,1-Diesters in [3 + 2] Annulations
 with Aldehydes: Highly Diastereoselective Construction of Densely
 Substituted Tetrahydrofurans
;
_journal_name_full 'Journal of Organic Chemistry'
_journal_page_first 5393
_journal_page_last 5400
_journal_paper_doi 10.1021/jo400554a
_journal_volume 78
_journal_year 2013
_chemical_formula_sum 'C29 H26 Cl2 O6'
_chemical_formula_weight 541.40
_chemical_name_systematic
; 
 Diethyl r-4-benzoyl-t-2-(2,4-dichlorophenyl)-t-5-phenyltetrahydrofuran
-3,3-dicarboxylate  
;
_space_group_IT_number 2
_symmetry_cell_setting triclinic
_symmetry_space_group_name_Hall '-P 1'
_symmetry_space_group_name_H-M 'P -1'
_atom_sites_solution_hydrogens geom
_atom_sites_solution_primary direct
_atom_sites_solution_secondary difmap
_audit_creation_method SHELXL-97
_cell_angle_alpha 69.581(2)
_cell_angle_beta 87.931(2)
_cell_angle_gamma 77.008(2)
_cell_formula_units_Z 2
_cell_length_a 8.3298(11)
_cell_length_b 11.5891(15)
_cell_length_c 15.560(2)
_cell_measurement_temperature 293(2)
_cell_volume 1370.2(3)
_computing_structure_refinement 'SHELXL-97 (Sheldrick, 1997)'
_computing_structure_solution 'SHELXS-97 (Sheldrick, 1990)'
_diffrn_ambient_temperature 293(2)
_diffrn_measured_fraction_theta_full 0.970
_diffrn_measured_fraction_theta_max 0.970
_diffrn_radiation_monochromator graphite
_diffrn_radiation_source 'fine-focus sealed tube'
_diffrn_radiation_type MoK\a
_diffrn_radiation_wavelength 0.71073
_diffrn_reflns_av_R_equivalents 0.0250
_diffrn_reflns_av_sigmaI/netI 0.0315
_diffrn_reflns_limit_h_max 10
_diffrn_reflns_limit_h_min -10
_diffrn_reflns_limit_k_max 15
_diffrn_reflns_limit_k_min -15
_diffrn_reflns_limit_l_max 20
_diffrn_reflns_limit_l_min -17
_diffrn_reflns_number 11796
_diffrn_reflns_theta_full 27.57
_diffrn_reflns_theta_max 27.57
_diffrn_reflns_theta_min 1.93
_exptl_absorpt_coefficient_mu 0.277
_exptl_crystal_density_diffrn 1.312
_exptl_crystal_F_000 564
_exptl_crystal_size_max 0.30
_exptl_crystal_size_mid 0.25
_exptl_crystal_size_min 0.20
_refine_diff_density_max 0.645
_refine_diff_density_min -0.331
_refine_diff_density_rms 0.051
_refine_ls_extinction_method none
_refine_ls_goodness_of_fit_ref 1.041
_refine_ls_hydrogen_treatment mixed
_refine_ls_matrix_type full
_refine_ls_number_parameters 337
_refine_ls_number_reflns 6154
_refine_ls_number_restraints 0
_refine_ls_restrained_S_all 1.041
_refine_ls_R_factor_all 0.0843
_refine_ls_R_factor_gt 0.0601
_refine_ls_shift/su_max 0.044
_refine_ls_shift/su_mean 0.004
_refine_ls_structure_factor_coef Fsqd
_refine_ls_weighting_details 'calc w=1/[\s^2^(Fo^2^)+(0.1145P)^2^+0.0000P] where P=(Fo^2^+2Fc^2^)/3'
_refine_ls_weighting_scheme calc
_refine_ls_wR_factor_gt 0.1873
_refine_ls_wR_factor_ref 0.2130
_reflns_number_gt 4084
_reflns_number_total 6154
_reflns_threshold_expression >2sigma(I)
_cod_data_source_file jo400554a_si_002.cif
_cod_data_source_block 100519a_0m
_cod_database_code 4028283

loop_
_symmetry_equiv_pos_as_xyz
'x, y, z'
'-x, -y, -z'

loop_
_atom_site_label
_atom_site_type_symbol
_atom_site_fract_x
_atom_site_fract_y
_atom_site_fract_z
_atom_site_U_iso_or_equiv
_atom_site_adp_type
_atom_site_occupancy
_atom_site_symmetry_multiplicity
_atom_site_calc_flag
_atom_site_refinement_flags
C1 C 0.5305(4) -0.1612(3) 0.1914(2) 0.0817(8) Uani 1 1 d .
H1 H 0.5855 -0.1067 0.1489 0.098 Uiso 1 1 calc R
Cl1 Cl 0.45916(13) 0.33112(7) 0.42102(6) 0.1038(4) Uani 1 1 d .
O1 O 0.4295(2) 0.00790(15) 0.34657(13) 0.0730(5) Uani 1 1 d .
C2 C 0.5433(5) -0.2822(3) 0.1912(3) 0.0976(10) Uani 1 1 d .
H2 H 0.6086 -0.3089 0.1489 0.117 Uiso 1 1 calc R
Cl2 Cl 0.10396(13) 0.13417(12) 0.70444(6) 0.1211(4) Uani 1 1 d .
O2 O 0.3658(2) 0.15838(19) 0.06688(14) 0.0846(6) Uani 1 1 d .
C3 C 0.4613(5) -0.3627(3) 0.2521(3) 0.0971(10) Uani 1 1 d .
H3 H 0.4698 -0.4438 0.2514 0.117 Uiso 1 1 calc R
O3 O 0.4634(3) 0.3333(2) 0.19024(16) 0.0985(7) Uani 1 1 d .
C4 C 0.3675(5) -0.3229(3) 0.3136(3) 0.1002(10) Uani 1 1 d .
H4 H 0.3115 -0.3776 0.3553 0.120 Uiso 1 1 calc R
O4 O 0.2124(3) 0.38833(16) 0.12109(14) 0.0840(6) Uani 1 1 d .
C5 C 0.3530(4) -0.2030(3) 0.3160(2) 0.0859(8) Uani 1 1 d .
H5 H 0.2874 -0.1777 0.3587 0.103 Uiso 1 1 calc R
O5 O -0.0182(2) 0.2055(2) 0.29926(14) 0.0870(6) Uani 1 1 d .
C6 C 0.4356(3) -0.1212(2) 0.2551(2) 0.0695(7) Uani 1 1 d .
O6 O 0.0827(3) 0.36949(19) 0.29498(15) 0.0906(6) Uani 1 1 d U
C7 C 0.4226(3) 0.0101(2) 0.25505(19) 0.0656(6) Uani 1 1 d .
H7 H 0.5142 0.0434 0.2221 0.079 Uiso 1 1 calc R
C8 C 0.2591(3) 0.10470(19) 0.21489(16) 0.0572(5) Uani 1 1 d .
H8 H 0.1685 0.0642 0.2413 0.069 Uiso 1 1 calc R
C9 C 0.2609(3) 0.2094(2) 0.25536(16) 0.0590(6) Uani 1 1 d .
C10 C 0.3854(3) 0.1357(2) 0.34268(18) 0.0636(6) Uani 1 1 d .
H10 H 0.4844 0.1703 0.3328 0.076 Uiso 1 1 calc R
C11 C 0.2436(3) 0.1430(2) 0.11100(17) 0.0619(6) Uani 1 1 d .
C12 C 0.0847(3) 0.1541(2) 0.06582(16) 0.0607(6) Uani 1 1 d .
C13 C -0.0610(3) 0.1522(2) 0.11020(18) 0.0683(6) Uani 1 1 d .
H13 H -0.0628 0.1454 0.1716 0.082 Uiso 1 1 calc R
C14 C -0.2057(4) 0.1603(3) 0.0643(2) 0.0874(9) Uani 1 1 d .
H14 H -0.3030 0.1592 0.0956 0.105 Uiso 1 1 calc R
C15 C -0.2075(6) 0.1698(4) -0.0233(3) 0.1057(11) Uani 1 1 d .
H15 H -0.3047 0.1730 -0.0526 0.127 Uiso 1 1 calc R
C16 C -0.0667(7) 0.1747(4) -0.0699(3) 0.1128(13) Uani 1 1 d .
H16 H -0.0689 0.1832 -0.1316 0.135 Uiso 1 1 calc R
C17 C 0.0803(5) 0.1672(3) -0.0272(2) 0.0907(9) Uani 1 1 d .
H17 H 0.1756 0.1709 -0.0600 0.109 Uiso 1 1 calc R
C18 C 0.3279(4) 0.3176(2) 0.18625(19) 0.0694(7) Uani 1 1 d .
C19 C 0.2536(7) 0.4950(4) 0.0486(3) 0.1380(18) Uani 1 1 d .
H19A H 0.1750 0.5715 0.0472 0.166 Uiso 1 1 calc R
H19B H 0.3618 0.5029 0.0634 0.166 Uiso 1 1 calc R
C20 C 0.2540(7) 0.4864(4) -0.0364(3) 0.1404(18) Uani 1 1 d .
H20A H 0.3545 0.4306 -0.0425 0.211 Uiso 1 1 calc R
H20B H 0.2463 0.5687 -0.0821 0.211 Uiso 1 1 calc R
H20C H 0.1616 0.4539 -0.0446 0.211 Uiso 1 1 calc R
C21 C 0.0906(3) 0.2606(2) 0.28416(17) 0.0651(6) Uani 1 1 d .
C22 C -0.0740(5) 0.4311(5) 0.3191(4) 0.1438(17) Uani 1 1 d DU
H22A H -0.1047 0.5164 0.2750 0.173 Uiso 1 1 calc R
H22B H -0.1564 0.3868 0.3130 0.173 Uiso 1 1 calc R
C23 C -0.0797(9) 0.4374(9) 0.4005(5) 0.251(4) Uani 1 1 d DU
H23A H -0.0246 0.3575 0.4440 0.376 Uiso 1 1 calc R
H23B H -0.1927 0.4576 0.4159 0.376 Uiso 1 1 calc R
H23C H -0.0261 0.5019 0.4020 0.376 Uiso 1 1 calc R
C24 C 0.3184(3) 0.1360(2) 0.43410(18) 0.0645(6) Uani 1 1 d .
C25 C 0.2301(3) 0.0471(3) 0.4838(2) 0.0789(8) Uani 1 1 d .
H25 H 0.2146 -0.0128 0.4597 0.095 Uiso 1 1 calc R
C26 C 0.1662(4) 0.0440(3) 0.5654(2) 0.0911(9) Uani 1 1 d .
H26 H 0.1099 -0.0178 0.5973 0.109 Uiso 1 1 calc R
C27 C 0.1861(3) 0.1342(3) 0.6003(2) 0.0809(8) Uani 1 1 d .
C28 C 0.2760(3) 0.2235(2) 0.55581(18) 0.0742(7) Uani 1 1 d .
H28 H 0.2914 0.2826 0.5807 0.089 Uiso 1 1 calc R
C29 C 0.3419(3) 0.2220(2) 0.47375(18) 0.0670(6) Uani 1 1 d .

loop_
_atom_site_aniso_label
_atom_site_aniso_U_11
_atom_site_aniso_U_22
_atom_site_aniso_U_33
_atom_site_aniso_U_23
_atom_site_aniso_U_13
_atom_site_aniso_U_12
C1 0.0724(17) 0.0711(16) 0.099(2) -0.0336(15) 0.0055(15) -0.0063(13)
Cl1 0.1484(8) 0.0780(5) 0.0997(6) -0.0278(4) 0.0279(5) -0.0632(5)
O1 0.0668(11) 0.0536(9) 0.0891(13) -0.0199(8) -0.0143(9) -0.0005(7)
C2 0.109(3) 0.0750(18) 0.108(3) -0.0395(18) 0.001(2) -0.0060(17)
Cl2 0.0990(7) 0.1717(10) 0.0860(6) -0.0339(6) 0.0219(5) -0.0389(6)
O2 0.0718(12) 0.0883(13) 0.0885(13) -0.0251(10) 0.0325(10) -0.0221(9)
C3 0.107(3) 0.0605(16) 0.120(3) -0.0325(17) -0.016(2) -0.0057(16)
O3 0.0951(15) 0.0940(14) 0.1073(16) -0.0182(12) 0.0169(12) -0.0525(12)
C4 0.112(3) 0.0611(16) 0.118(3) -0.0157(16) 0.008(2) -0.0255(16)
O4 0.1081(15) 0.0543(9) 0.0784(12) -0.0047(8) -0.0013(11) -0.0249(10)
C5 0.0819(19) 0.0626(14) 0.108(2) -0.0236(14) 0.0117(16) -0.0167(13)
O5 0.0560(11) 0.1158(16) 0.0946(15) -0.0456(12) 0.0186(10) -0.0185(10)
C6 0.0546(13) 0.0531(12) 0.0930(19) -0.0208(12) -0.0062(12) -0.0025(10)
O6 0.0832(13) 0.0768(12) 0.1082(16) -0.0437(11) 0.0068(11) 0.0069(10)
C7 0.0488(13) 0.0554(12) 0.0887(18) -0.0235(12) 0.0019(12) -0.0067(9)
C8 0.0456(11) 0.0504(10) 0.0699(14) -0.0147(10) 0.0087(10) -0.0107(8)
C9 0.0514(12) 0.0489(11) 0.0695(14) -0.0137(10) 0.0070(10) -0.0092(9)
C10 0.0517(12) 0.0549(11) 0.0798(16) -0.0182(11) -0.0010(11) -0.0115(9)
C11 0.0623(14) 0.0488(11) 0.0699(15) -0.0174(10) 0.0185(11) -0.0111(9)
C12 0.0712(15) 0.0470(10) 0.0603(13) -0.0159(9) 0.0066(11) -0.0116(10)
C13 0.0672(16) 0.0665(14) 0.0647(15) -0.0125(11) 0.0012(12) -0.0188(11)
C14 0.0761(18) 0.0837(18) 0.094(2) -0.0155(16) -0.0117(16) -0.0248(14)
C15 0.117(3) 0.100(2) 0.095(3) -0.0221(19) -0.031(2) -0.027(2)
C16 0.155(4) 0.113(3) 0.074(2) -0.043(2) -0.024(2) -0.016(3)
C17 0.116(3) 0.0795(18) 0.0756(19) -0.0321(15) 0.0186(18) -0.0143(17)
C18 0.0783(17) 0.0537(12) 0.0766(17) -0.0203(12) 0.0118(13) -0.0212(12)
C19 0.217(5) 0.103(3) 0.087(3) 0.013(2) -0.010(3) -0.095(3)
C20 0.225(5) 0.113(3) 0.106(3) -0.039(2) 0.072(3) -0.093(3)
C21 0.0595(14) 0.0661(14) 0.0614(14) -0.0192(11) 0.0006(11) -0.0024(11)
C22 0.110(3) 0.166(4) 0.175(4) -0.112(3) 0.017(3) 0.015(3)
C23 0.195(5) 0.332(8) 0.228(6) -0.183(6) -0.012(5) 0.076(5)
C24 0.0545(13) 0.0572(12) 0.0733(15) -0.0112(11) -0.0057(11) -0.0132(10)
C25 0.0721(17) 0.0819(17) 0.0833(19) -0.0177(14) -0.0025(14) -0.0355(14)
C26 0.0754(19) 0.108(2) 0.081(2) -0.0074(17) 0.0017(15) -0.0450(16)
C27 0.0583(15) 0.096(2) 0.0714(17) -0.0120(15) 0.0006(12) -0.0128(14)
C28 0.0760(17) 0.0652(14) 0.0702(17) -0.0154(12) -0.0054(13) -0.0059(12)
C29 0.0644(14) 0.0515(11) 0.0739(16) -0.0077(10) 0.0001(12) -0.0134(10)

loop_
_atom_type_symbol
_atom_type_description
_atom_type_scat_dispersion_real
_atom_type_scat_dispersion_imag
_atom_type_scat_source
C C 0.0033 0.0016 'International Tables Vol C Tables 4.2.6.8 and 6.1.1.4'
H H 0.0000 0.0000 'International Tables Vol C Tables 4.2.6.8 and 6.1.1.4'
O O 0.0106 0.0060 'International Tables Vol C Tables 4.2.6.8 and 6.1.1.4'
Cl Cl 0.1484 0.1585 'International Tables Vol C Tables 4.2.6.8 and 6.1.1.4'

loop_
_geom_angle_atom_site_label_1
_geom_angle_atom_site_label_2
_geom_angle_atom_site_label_3
_geom_angle
C6 C1 C2 120.0(3)
C10 O1 C7 107.10(18)
C3 C2 C1 120.8(3)
C4 C3 C2 119.0(3)
C3 C4 C5 121.6(3)
C18 O4 C19 117.4(3)
C6 C5 C4 119.9(3)
C5 C6 C1 118.7(3)
C5 C6 C7 121.7(3)
C1 C6 C7 119.7(3)
C21 O6 C22 117.2(3)
O1 C7 C6 109.9(2)
O1 C7 C8 103.13(19)
C6 C7 C8 115.55(19)
C11 C8 C7 111.9(2)
C11 C8 C9 117.89(18)
C7 C8 C9 101.95(18)
C21 C9 C18 110.37(19)
C21 C9 C8 111.91(19)
C18 C9 C8 110.6(2)
C21 C9 C10 110.8(2)
C18 C9 C10 110.6(2)
C8 C9 C10 102.26(17)
O1 C10 C24 107.8(2)
O1 C10 C9 105.65(19)
C24 C10 C9 116.13(19)
O2 C11 C12 121.2(2)
O2 C11 C8 118.7(2)
C12 C11 C8 120.0(2)
C13 C12 C17 117.4(3)
C13 C12 C11 123.5(2)
C17 C12 C11 119.1(3)
C12 C13 C14 120.8(3)
C15 C14 C13 121.2(3)
C14 C15 C16 119.6(3)
C15 C16 C17 121.1(3)
C16 C17 C12 119.8(3)
O3 C18 O4 125.7(2)
O3 C18 C9 124.9(3)
O4 C18 C9 109.4(2)
C20 C19 O4 114.4(3)
O5 C21 O6 124.6(2)
O5 C21 C9 124.0(2)
O6 C21 C9 111.3(2)
C23 C22 O6 116.3(5)
C29 C24 C25 116.6(3)
C29 C24 C10 122.8(2)
C25 C24 C10 120.6(2)
C26 C25 C24 122.9(3)
C25 C26 C27 118.6(3)
C26 C27 C28 121.5(3)
C26 C27 Cl2 119.9(2)
C28 C27 Cl2 118.5(3)
C27 C28 C29 118.1(3)
C28 C29 C24 122.2(2)
C28 C29 Cl1 117.3(2)
C24 C29 Cl1 120.5(2)

loop_
_geom_bond_atom_site_label_1
_geom_bond_atom_site_label_2
_geom_bond_distance
C1 C6 1.386(4)
C1 C2 1.384(4)
Cl1 C29 1.732(2)
O1 C10 1.423(3)
O1 C7 1.418(3)
C2 C3 1.363(5)
Cl2 C27 1.736(3)
O2 C11 1.219(3)
C3 C4 1.353(5)
O3 C18 1.190(3)
C4 C5 1.381(4)
O4 C18 1.327(3)
O4 C19 1.452(4)
C5 C6 1.374(4)
O5 C21 1.193(3)
C6 C7 1.501(3)
O6 C21 1.318(3)
O6 C22 1.445(4)
C7 C8 1.536(3)
C8 C11 1.522(3)
C8 C9 1.553(3)
C9 C21 1.525(3)
C9 C18 1.540(3)
C9 C10 1.595(3)
C10 C24 1.510(4)
C11 C12 1.480(4)
C12 C13 1.375(3)
C12 C17 1.402(4)
C13 C14 1.391(4)
C14 C15 1.330(5)
C15 C16 1.359(6)
C16 C17 1.385(5)
C19 C20 1.361(5)
C22 C23 1.291(6)
C24 C29 1.392(4)
C24 C25 1.394(3)
C25 C26 1.350(4)
C26 C27 1.377(5)
C27 C28 1.386(4)
C28 C29 1.376(4)
